data_4071073
loop_
_publ_author_name
'Tsang, Jenkins Y. K.'
'Buschhaus, Miriam S. A.'
'Fujita-Takayama, Chikako'
'Patrick, Brian O.'
'Legzdins, Peter'

_publ_section_title
;
 Different Modes of Reactivity of Cp*W(NO)(alkyl)(\h3-allyl) Complexes
 with Cyclic Amines: The Influence of the Allyl Ligands
;
_journal_issue 7
_journal_name_full Organometallics
_journal_page_first 1634
_journal_paper_doi 10.1021/om701236k
_journal_volume 27
_journal_year 2008
_chemical_formula_moiety 'C24 H42 N2 O W'
_chemical_formula_sum 'C24 H42 N2 O W'
_chemical_formula_weight 558.45
_chemical_name_systematic
;
 ?
;
_space_group_IT_number 14
_symmetry_cell_setting monoclinic
_symmetry_space_group_name_Hall '-P 2yn'
_symmetry_space_group_name_H-M 'P 1 21/n 1'
_atom_sites_solution_hydrogens geom
_atom_sites_solution_primary direct
_atom_sites_solution_secondary difmap
_audit_creation_method SHELXL-97
_cell_angle_alpha 90.0
_cell_angle_beta 104.161(8)
_cell_angle_gamma 90.0
_cell_formula_units_Z 4
_cell_length_a 11.732(3)
_cell_length_b 13.594(2)
_cell_length_c 15.641(3)
_cell_measurement_reflns_used 7936
_cell_measurement_temperature 173(2)
_cell_measurement_theta_max 25.24
_cell_measurement_theta_min 2.47
_cell_volume 2418.7(9)
_computing_structure_refinement 'SHELXL-97 (Sheldrick, 1997)'
_diffrn_ambient_temperature 173(2)
_diffrn_measured_fraction_theta_full 0.995
_diffrn_measured_fraction_theta_max 0.995
_diffrn_measurement_device_type 'Bruker X8 APEX'
_diffrn_measurement_method 'area detector'
_diffrn_radiation_monochromator graphite
_diffrn_radiation_source 'fine-focus sealed tube'
_diffrn_radiation_type MoK\a
_diffrn_radiation_wavelength 0.71069
_diffrn_reflns_av_R_equivalents 0.077
_diffrn_reflns_av_sigmaI/netI 0.0598
_diffrn_reflns_limit_h_max 14
_diffrn_reflns_limit_h_min -15
_diffrn_reflns_limit_k_max 17
_diffrn_reflns_limit_k_min 0
_diffrn_reflns_limit_l_max 20
_diffrn_reflns_limit_l_min 0
_diffrn_reflns_number 12520
_diffrn_reflns_theta_full 27.87
_diffrn_reflns_theta_max 27.87
_diffrn_reflns_theta_min 2.33
_exptl_absorpt_coefficient_mu 4.792
_exptl_absorpt_correction_T_max 0.787
_exptl_absorpt_correction_T_min 0.614
_exptl_absorpt_correction_type multi-scan
_exptl_crystal_colour orange
_exptl_crystal_density_diffrn 1.534
_exptl_crystal_density_method 'not measured'
_exptl_crystal_description needle
_exptl_crystal_F_000 1128
_exptl_crystal_size_max 0.20
_exptl_crystal_size_mid 0.10
_exptl_crystal_size_min 0.05
_refine_diff_density_max 1.869
_refine_diff_density_min -1.156
_refine_diff_density_rms 0.177
_refine_ls_extinction_method none
_refine_ls_goodness_of_fit_ref 0.938
_refine_ls_hydrogen_treatment constr
_refine_ls_matrix_type full
_refine_ls_number_parameters 264
_refine_ls_number_reflns 12520
_refine_ls_number_restraints 0
_refine_ls_restrained_S_all 0.938
_refine_ls_R_factor_all 0.0430
_refine_ls_R_factor_gt 0.0262
_refine_ls_shift/su_max 0.002
_refine_ls_shift/su_mean 0.000
_refine_ls_structure_factor_coef Fsqd
_refine_ls_weighting_details 'calc w=1/[\s^2^(Fo^2^)+(0.0345P)^2^+0.0000P] where P=(Fo^2^+2Fc^2^)/3'
_refine_ls_weighting_scheme calc
_refine_ls_wR_factor_gt 0.0651
_refine_ls_wR_factor_ref 0.0665
_reflns_number_gt 8593
_reflns_number_total 12520
_reflns_threshold_expression >2sigma(I)
_cod_data_source_file om701236k-file005.cif
_cod_data_source_block pl285
_cod_original_cell_volume 2418.6(8)
_cod_original_sg_symbol_H-M 'P 21/n'
_cod_database_code 4071073

loop_
_symmetry_equiv_pos_as_xyz
'x, y, z'
'-x+1/2, y+1/2, -z+1/2'
'-x, -y, -z'
'x-1/2, -y-1/2, z-1/2'

loop_
_atom_site_label
_atom_site_type_symbol
_atom_site_fract_x
_atom_site_fract_y
_atom_site_fract_z
_atom_site_U_iso_or_equiv
_atom_site_adp_type
_atom_site_occupancy
_atom_site_symmetry_multiplicity
_atom_site_calc_flag
_atom_site_refinement_flags
C1 C 0.7112(3) 0.17135(19) 0.50903(18) 0.0227(6) Uani 1 1 d .
H1A H 0.7735 0.1973 0.5585 0.027 Uiso 1 1 calc R
H1B H 0.6360 0.1798 0.5262 0.027 Uiso 1 1 calc R
C2 C 0.7322(3) 0.0597(2) 0.50581(19) 0.0258(7) Uani 1 1 d .
C3 C 0.7388(3) 0.0167(2) 0.5986(2) 0.0355(8) Uani 1 1 d .
H3A H 0.7489 -0.0548 0.5973 0.053 Uiso 1 1 calc R
H3B H 0.6659 0.0319 0.6160 0.053 Uiso 1 1 calc R
H3C H 0.8056 0.0458 0.6412 0.053 Uiso 1 1 calc R
C4 C 0.8470(3) 0.0375(2) 0.4810(2) 0.0419(9) Uani 1 1 d .
H4A H 0.8577 -0.0339 0.4789 0.063 Uiso 1 1 calc R
H4B H 0.9126 0.0661 0.5252 0.063 Uiso 1 1 calc R
H4C H 0.8449 0.0659 0.4231 0.063 Uiso 1 1 calc R
C5 C 0.6302(3) 0.0102(2) 0.4399(2) 0.0415(9) Uani 1 1 d .
H5A H 0.6293 0.0320 0.3801 0.062 Uiso 1 1 calc R
H5B H 0.5558 0.0281 0.4538 0.062 Uiso 1 1 calc R
H5C H 0.6401 -0.0614 0.4438 0.062 Uiso 1 1 calc R
C6 C 0.9303(3) 0.3557(2) 0.49789(19) 0.0272(7) Uani 1 1 d .
H6A H 0.8779 0.3657 0.5380 0.033 Uiso 1 1 calc R
H6B H 0.9569 0.4205 0.4813 0.033 Uiso 1 1 calc R
C7 C 1.0338(3) 0.2909(2) 0.53998(19) 0.0307(8) Uani 1 1 d .
H7A H 1.0088 0.2329 0.5690 0.037 Uiso 1 1 calc R
H7B H 1.0942 0.3278 0.5834 0.037 Uiso 1 1 calc R
C8 C 1.0780(3) 0.2616(2) 0.4596(2) 0.0283(7) Uani 1 1 d .
H8A H 1.1189 0.1973 0.4693 0.034 Uiso 1 1 calc R
H8B H 1.1329 0.3116 0.4469 0.034 Uiso 1 1 calc R
C9 C 0.9663(3) 0.25484(19) 0.38278(19) 0.0225(7) Uani 1 1 d .
H9 H 0.9478 0.1836 0.3709 0.027 Uiso 1 1 calc R
C10 C 0.9832(3) 0.3021(2) 0.29587(19) 0.0254(7) Uani 1 1 d .
C11 C 0.8740(3) 0.2828(2) 0.2200(2) 0.0351(8) Uani 1 1 d .
H11A H 0.8062 0.3173 0.2319 0.053 Uiso 1 1 calc R
H11B H 0.8580 0.2120 0.2153 0.053 Uiso 1 1 calc R
H11C H 0.8885 0.3069 0.1645 0.053 Uiso 1 1 calc R
C12 C 1.0884(3) 0.2515(2) 0.2723(2) 0.0389(9) Uani 1 1 d .
H12A H 1.1013 0.2803 0.2180 0.058 Uiso 1 1 calc R
H12B H 1.0722 0.1810 0.2634 0.058 Uiso 1 1 calc R
H12C H 1.1588 0.2609 0.3204 0.058 Uiso 1 1 calc R
C13 C 0.9994(3) 0.4120(2) 0.30540(19) 0.0312(8) Uani 1 1 d .
H13 H 0.9348 0.4481 0.3158 0.037 Uiso 1 1 calc R
C14 C 1.0927(3) 0.4635(2) 0.3010(2) 0.0444(9) Uani 1 1 d .
H14A H 1.1600 0.4313 0.2908 0.053 Uiso 1 1 calc R
H14B H 1.0928 0.5329 0.3081 0.053 Uiso 1 1 calc R
C15 C 0.5133(2) 0.3166(2) 0.42525(19) 0.0237(6) Uani 1 1 d .
C16 C 0.5984(3) 0.38678(19) 0.47067(19) 0.0244(7) Uani 1 1 d .
C17 C 0.6418(3) 0.43739(19) 0.40688(19) 0.0231(7) Uani 1 1 d .
C18 C 0.5875(3) 0.3973(2) 0.32192(19) 0.0243(7) Uani 1 1 d .
C19 C 0.5054(2) 0.3234(2) 0.33388(19) 0.0231(6) Uani 1 1 d .
C20 C 0.4346(3) 0.2541(2) 0.4660(2) 0.0336(8) Uani 1 1 d .
H20A H 0.3582 0.2864 0.4584 0.050 Uiso 1 1 calc R
H20B H 0.4708 0.2456 0.5291 0.050 Uiso 1 1 calc R
H20C H 0.4238 0.1896 0.4372 0.050 Uiso 1 1 calc R
C21 C 0.6266(3) 0.4078(2) 0.56859(19) 0.0346(8) Uani 1 1 d .
H21A H 0.6942 0.4523 0.5843 0.052 Uiso 1 1 calc R
H21B H 0.6452 0.3461 0.6014 0.052 Uiso 1 1 calc R
H21C H 0.5585 0.4387 0.5835 0.052 Uiso 1 1 calc R
C22 C 0.7231(3) 0.5255(2) 0.4221(2) 0.0332(8) Uani 1 1 d .
H22A H 0.6764 0.5860 0.4118 0.050 Uiso 1 1 calc R
H22B H 0.7745 0.5228 0.3813 0.050 Uiso 1 1 calc R
H22C H 0.7709 0.5247 0.4830 0.050 Uiso 1 1 calc R
C23 C 0.5995(3) 0.4371(2) 0.23450(19) 0.0336(8) Uani 1 1 d .
H23A H 0.5380 0.4861 0.2128 0.050 Uiso 1 1 calc R
H23B H 0.5914 0.3831 0.1919 0.050 Uiso 1 1 calc R
H23C H 0.6769 0.4678 0.2420 0.050 Uiso 1 1 calc R
C24 C 0.4241(3) 0.2652(2) 0.2625(2) 0.0349(8) Uani 1 1 d .
H24A H 0.3958 0.2073 0.2884 0.052 Uiso 1 1 calc R
H24B H 0.4665 0.2440 0.2189 0.052 Uiso 1 1 calc R
H24C H 0.3571 0.3063 0.2336 0.052 Uiso 1 1 calc R
N1 N 0.6937(2) 0.18061(16) 0.31432(15) 0.0223(5) Uani 1 1 d .
N2 N 0.8706(2) 0.29860(16) 0.41866(14) 0.0201(5) Uani 1 1 d .
O1 O 0.66877(19) 0.12475(14) 0.24987(13) 0.0338(5) Uani 1 1 d .
W1 W 0.703925(10) 0.270289(8) 0.397119(7) 0.01848(4) Uani 1 1 d .

loop_
_atom_site_aniso_label
_atom_site_aniso_U_11
_atom_site_aniso_U_22
_atom_site_aniso_U_33
_atom_site_aniso_U_23
_atom_site_aniso_U_13
_atom_site_aniso_U_12
C1 0.0249(16) 0.0216(17) 0.0215(16) 0.0000(12) 0.0055(13) 0.0005(12)
C2 0.0331(18) 0.0178(16) 0.0280(17) 0.0024(12) 0.0102(14) -0.0022(13)
C3 0.049(2) 0.0257(18) 0.0321(19) 0.0056(14) 0.0097(16) -0.0017(15)
C4 0.052(2) 0.0247(18) 0.056(2) 0.0093(16) 0.0275(19) 0.0106(16)
C5 0.058(2) 0.0318(19) 0.034(2) -0.0001(15) 0.0097(18) -0.0203(17)
C6 0.0313(18) 0.0250(17) 0.0267(17) -0.0035(13) 0.0096(14) -0.0071(13)
C7 0.0308(18) 0.037(2) 0.0215(16) 0.0014(13) 0.0001(14) -0.0093(14)
C8 0.0256(17) 0.0271(17) 0.0324(17) 0.0063(13) 0.0075(14) 0.0001(13)
C9 0.0253(16) 0.0167(17) 0.0268(16) -0.0008(11) 0.0089(13) -0.0004(11)
C10 0.0302(17) 0.0245(16) 0.0251(16) -0.0012(12) 0.0138(13) -0.0013(13)
C11 0.041(2) 0.043(2) 0.0229(17) 0.0000(14) 0.0124(15) -0.0061(16)
C12 0.041(2) 0.039(2) 0.044(2) -0.0032(15) 0.0247(17) 0.0028(15)
C13 0.044(2) 0.0260(18) 0.0262(18) 0.0062(13) 0.0144(15) 0.0011(15)
C14 0.061(3) 0.038(2) 0.035(2) 0.0010(15) 0.0122(19) -0.0158(18)
C15 0.0245(16) 0.0163(15) 0.0319(17) 0.0034(13) 0.0098(13) 0.0037(13)
C16 0.0287(17) 0.0185(16) 0.0273(17) -0.0010(12) 0.0096(14) 0.0057(13)
C17 0.0254(17) 0.0151(15) 0.0299(17) 0.0009(12) 0.0088(13) 0.0035(12)
C18 0.0251(17) 0.0227(16) 0.0261(17) 0.0040(12) 0.0082(13) 0.0031(12)
C19 0.0236(16) 0.0191(16) 0.0275(16) 0.0008(12) 0.0078(13) 0.0028(12)
C20 0.0288(18) 0.038(2) 0.0380(19) 0.0048(14) 0.0169(15) -0.0007(14)
C21 0.044(2) 0.0338(19) 0.0291(18) -0.0066(14) 0.0156(16) 0.0043(15)
C22 0.041(2) 0.0173(17) 0.042(2) -0.0023(13) 0.0125(16) -0.0022(14)
C23 0.038(2) 0.0342(19) 0.0283(18) 0.0114(14) 0.0072(15) 0.0023(15)
C24 0.0305(18) 0.0370(18) 0.0332(18) -0.0014(15) 0.0004(15) 0.0006(15)
N1 0.0285(14) 0.0184(13) 0.0206(13) 0.0019(10) 0.0072(11) -0.0024(11)
N2 0.0247(13) 0.0165(12) 0.0199(13) -0.0032(9) 0.0070(10) -0.0014(10)
O1 0.0489(15) 0.0292(12) 0.0244(12) -0.0112(9) 0.0108(11) -0.0057(10)
W1 0.02199(6) 0.01622(6) 0.01829(6) -0.00021(5) 0.00694(4) -0.00028(5)

loop_
_atom_type_symbol
_atom_type_description
_atom_type_scat_dispersion_real
_atom_type_scat_dispersion_imag
_atom_type_scat_source
C C 0.0033 0.0016 'International Tables Vol C Tables 4.2.6.8 and 6.1.1.4'
H H 0.0000 0.0000 'International Tables Vol C Tables 4.2.6.8 and 6.1.1.4'
N N 0.0061 0.0033 'International Tables Vol C Tables 4.2.6.8 and 6.1.1.4'
O O 0.0106 0.0060 'International Tables Vol C Tables 4.2.6.8 and 6.1.1.4'
W W -0.8490 6.8722 'International Tables Vol C Tables 4.2.6.8 and 6.1.1.4'

loop_
_geom_angle_atom_site_label_1
_geom_angle_atom_site_label_2
_geom_angle_atom_site_label_3
_geom_angle
C2 C1 W1 123.62(19)
C2 C1 H1A 106.4
W1 C1 H1A 106.4
C2 C1 H1B 106.4
W1 C1 H1B 106.4
H1A C1 H1B 106.5
C4 C2 C5 109.7(3)
C4 C2 C1 111.2(2)
C5 C2 C1 110.5(2)
C4 C2 C3 108.6(3)
C5 C2 C3 108.4(2)
C1 C2 C3 108.2(2)
C2 C3 H3A 109.5
C2 C3 H3B 109.5
H3A C3 H3B 109.5
C2 C3 H3C 109.5
H3A C3 H3C 109.5
H3B C3 H3C 109.5
C2 C4 H4A 109.5
C2 C4 H4B 109.5
H4A C4 H4B 109.5
C2 C4 H4C 109.5
H4A C4 H4C 109.5
H4B C4 H4C 109.5
C2 C5 H5A 109.5
C2 C5 H5B 109.5
H5A C5 H5B 109.5
C2 C5 H5C 109.5
H5A C5 H5C 109.5
H5B C5 H5C 109.5
N2 C6 C7 102.9(2)
N2 C6 H6A 111.2
C7 C6 H6A 111.2
N2 C6 H6B 111.2
C7 C6 H6B 111.2
H6A C6 H6B 109.1
C6 C7 C8 101.1(2)
C6 C7 H7A 111.6
C8 C7 H7A 111.6
C6 C7 H7B 111.6
C8 C7 H7B 111.6
H7A C7 H7B 109.4
C7 C8 C9 105.2(2)
C7 C8 H8A 110.7
C9 C8 H8A 110.7
C7 C8 H8B 110.7
C9 C8 H8B 110.7
H8A C8 H8B 108.8
N2 C9 C8 104.8(2)
N2 C9 C10 115.5(2)
C8 C9 C10 112.8(2)
N2 C9 H9 107.8
C8 C9 H9 107.8
C10 C9 H9 107.8
C13 C10 C12 112.3(3)
C13 C10 C11 107.8(2)
C12 C10 C11 107.7(3)
C13 C10 C9 111.2(2)
C12 C10 C9 107.8(2)
C11 C10 C9 110.0(2)
C10 C11 H11A 109.5
C10 C11 H11B 109.5
H11A C11 H11B 109.5
C10 C11 H11C 109.5
H11A C11 H11C 109.5
H11B C11 H11C 109.5
C10 C12 H12A 109.5
C10 C12 H12B 109.5
H12A C12 H12B 109.5
C10 C12 H12C 109.5
H12A C12 H12C 109.5
H12B C12 H12C 109.5
C14 C13 C10 127.4(3)
C14 C13 H13 116.3
C10 C13 H13 116.3
C13 C14 H14A 120.0
C13 C14 H14B 120.0
H14A C14 H14B 120.0
C19 C15 C16 108.8(2)
C19 C15 C20 124.8(3)
C16 C15 C20 126.1(3)
C19 C15 W1 70.98(16)
C16 C15 W1 72.94(16)
C20 C15 W1 127.5(2)
C17 C16 C15 107.6(3)
C17 C16 C21 126.8(3)
C15 C16 C21 125.4(3)
C17 C16 W1 70.89(16)
C15 C16 W1 73.12(16)
C21 C16 W1 125.77(19)
C16 C17 C18 108.5(3)
C16 C17 C22 126.8(3)
C18 C17 C22 124.5(3)
C16 C17 W1 75.54(16)
C18 C17 W1 69.80(15)
C22 C17 W1 124.7(2)
C17 C18 C19 107.8(2)
C17 C18 C23 125.9(3)
C19 C18 C23 125.7(3)
C17 C18 W1 75.01(16)
C19 C18 W1 75.22(16)
C23 C18 W1 123.3(2)
C15 C19 C18 107.4(2)
C15 C19 C24 126.1(3)
C18 C19 C24 126.5(3)
C15 C19 W1 75.34(16)
C18 C19 W1 69.58(16)
C24 C19 W1 121.39(19)
C15 C20 H20A 109.5
C15 C20 H20B 109.5
H20A C20 H20B 109.5
C15 C20 H20C 109.5
H20A C20 H20C 109.5
H20B C20 H20C 109.5
C16 C21 H21A 109.5
C16 C21 H21B 109.5
H21A C21 H21B 109.5
C16 C21 H21C 109.5
H21A C21 H21C 109.5
H21B C21 H21C 109.5
C17 C22 H22A 109.5
C17 C22 H22B 109.5
H22A C22 H22B 109.5
C17 C22 H22C 109.5
H22A C22 H22C 109.5
H22B C22 H22C 109.5
C18 C23 H23A 109.5
C18 C23 H23B 109.5
H23A C23 H23B 109.5
C18 C23 H23C 109.5
H23A C23 H23C 109.5
H23B C23 H23C 109.5
C19 C24 H24A 109.5
C19 C24 H24B 109.5
H24A C24 H24B 109.5
C19 C24 H24C 109.5
H24A C24 H24C 109.5
H24B C24 H24C 109.5
O1 N1 W1 169.4(2)
C6 N2 C9 106.1(2)
C6 N2 W1 119.91(18)
C9 N2 W1 132.33(17)
N1 W1 N2 98.60(10)
N1 W1 C1 98.33(10)
N2 W1 C1 98.19(10)
N1 W1 C18 102.44(10)
N2 W1 C18 112.42(10)
C1 W1 C18 139.47(10)
N1 W1 C17 137.24(10)
N2 W1 C17 96.33(9)
C1 W1 C17 118.85(10)
C18 W1 C17 35.19(9)
N1 W1 C19 91.17(10)
N2 W1 C19 147.61(9)
C1 W1 C19 110.90(10)
C18 W1 C19 35.20(9)
C17 W1 C19 57.59(9)
N1 W1 C16 146.85(10)
N2 W1 C16 113.08(9)
C1 W1 C16 86.98(10)
C18 W1 C16 57.34(10)
C17 W1 C16 33.57(9)
C19 W1 C16 56.81(9)
N1 W1 C15 113.97(10)
N2 W1 C15 147.00(9)
C1 W1 C15 82.74(10)
C18 W1 C15 57.07(10)
C17 W1 C15 56.25(9)
C19 W1 C15 33.68(9)
C16 W1 C15 33.93(9)

loop_
_geom_bond_atom_site_label_1
_geom_bond_atom_site_label_2
_geom_bond_distance
C1 C2 1.541(4)
C1 W1 2.192(3)
C1 H1A 0.9900
C1 H1B 0.9900
C2 C4 1.521(4)
C2 C5 1.531(4)
C2 C3 1.549(4)
C3 H3A 0.9800
C3 H3B 0.9800
C3 H3C 0.9800
C4 H4A 0.9800
C4 H4B 0.9800
C4 H4C 0.9800
C5 H5A 0.9800
C5 H5B 0.9800
C5 H5C 0.9800
C6 N2 1.485(3)
C6 C7 1.513(4)
C6 H6A 0.9900
C6 H6B 0.9900
C7 C8 1.526(4)
C7 H7A 0.9900
C7 H7B 0.9900
C8 C9 1.548(4)
C8 H8A 0.9900
C8 H8B 0.9900
C9 N2 1.496(4)
C9 C10 1.560(4)
C9 H9 1.0000
C10 C13 1.508(4)
C10 C12 1.535(4)
C10 C11 1.541(4)
C11 H11A 0.9800
C11 H11B 0.9800
C11 H11C 0.9800
C12 H12A 0.9800
C12 H12B 0.9800
C12 H12C 0.9800
C13 C14 1.316(4)
C13 H13 0.9500
C14 H14A 0.9500
C14 H14B 0.9500
C15 C19 1.412(4)
C15 C16 1.437(4)
C15 C20 1.506(4)
C15 W1 2.464(3)
C16 C17 1.406(4)
C16 C21 1.513(4)
C16 W1 2.462(3)
C17 C18 1.433(4)
C17 C22 1.513(4)
C17 W1 2.402(3)
C18 C19 1.435(4)
C18 C23 1.508(4)
C18 W1 2.333(3)
C19 C24 1.505(4)
C19 W1 2.408(3)
C20 H20A 0.9800
C20 H20B 0.9800
C20 H20C 0.9800
C21 H21A 0.9800
C21 H21B 0.9800
C21 H21C 0.9800
C22 H22A 0.9800
C22 H22B 0.9800
C22 H22C 0.9800
C23 H23A 0.9800
C23 H23B 0.9800
C23 H23C 0.9800
C24 H24A 0.9800
C24 H24B 0.9800
C24 H24C 0.9800
N1 O1 1.239(3)
N1 W1 1.761(2)
N2 W1 1.940(2)

loop_
_geom_torsion_atom_site_label_1
_geom_torsion_atom_site_label_2
_geom_torsion_atom_site_label_3
_geom_torsion_atom_site_label_4
_geom_torsion
W1 C1 C2 C4 57.4(3)
W1 C1 C2 C5 -64.7(3)
W1 C1 C2 C3 176.6(2)
N2 C6 C7 C8 44.6(3)
C6 C7 C8 C9 -33.5(3)
C7 C8 C9 N2 10.5(3)
C7 C8 C9 C10 137.0(2)
N2 C9 C10 C13 53.7(3)
C8 C9 C10 C13 -66.9(3)
N2 C9 C10 C12 177.1(2)
C8 C9 C10 C12 56.6(3)
N2 C9 C10 C11 -65.7(3)
C8 C9 C10 C11 173.8(2)
C12 C10 C13 C14 -4.4(5)
C11 C10 C13 C14 -122.9(3)
C9 C10 C13 C14 116.5(3)
C19 C15 C16 C17 0.6(3)
C20 C15 C16 C17 -172.7(3)
W1 C15 C16 C17 62.92(19)
C19 C15 C16 C21 175.4(3)
C20 C15 C16 C21 2.1(5)
W1 C15 C16 C21 -122.3(3)
C19 C15 C16 W1 -62.3(2)
C20 C15 C16 W1 124.4(3)
C15 C16 C17 C18 -1.9(3)
C21 C16 C17 C18 -176.6(3)
W1 C16 C17 C18 62.48(19)
C15 C16 C17 C22 172.9(3)
C21 C16 C17 C22 -1.9(5)
W1 C16 C17 C22 -122.8(3)
C15 C16 C17 W1 -64.39(19)
C21 C16 C17 W1 120.9(3)
C16 C17 C18 C19 2.5(3)
C22 C17 C18 C19 -172.4(3)
W1 C17 C18 C19 68.72(19)
C16 C17 C18 C23 173.2(3)
C22 C17 C18 C23 -1.7(5)
W1 C17 C18 C23 -120.5(3)
C16 C17 C18 W1 -66.2(2)
C22 C17 C18 W1 118.9(3)
C16 C15 C19 C18 1.0(3)
C20 C15 C19 C18 174.4(3)
W1 C15 C19 C18 -62.63(19)
C16 C15 C19 C24 -178.0(3)
C20 C15 C19 C24 -4.6(5)
W1 C15 C19 C24 118.4(3)
C16 C15 C19 W1 63.6(2)
C20 C15 C19 W1 -123.0(3)
C17 C18 C19 C15 -2.1(3)
C23 C18 C19 C15 -172.9(3)
W1 C18 C19 C15 66.47(19)
C17 C18 C19 C24 176.9(3)
C23 C18 C19 C24 6.1(5)
W1 C18 C19 C24 -114.6(3)
C17 C18 C19 W1 -68.58(19)
C23 C18 C19 W1 120.7(3)
C7 C6 N2 C9 -39.2(3)
C7 C6 N2 W1 127.6(2)
C8 C9 N2 C6 17.5(3)
C10 C9 N2 C6 -107.3(3)
C8 C9 N2 W1 -147.0(2)
C10 C9 N2 W1 88.1(3)
O1 N1 W1 N2 -141.9(11)
O1 N1 W1 C1 118.5(11)
O1 N1 W1 C18 -26.5(11)
O1 N1 W1 C17 -32.8(12)
O1 N1 W1 C19 7.1(11)
O1 N1 W1 C16 21.2(12)
O1 N1 W1 C15 32.7(11)
C6 N2 W1 N1 -166.80(19)
C9 N2 W1 N1 -4.0(2)
C6 N2 W1 C1 -67.0(2)
C9 N2 W1 C1 95.8(2)
C6 N2 W1 C18 85.9(2)
C9 N2 W1 C18 -111.3(2)
C6 N2 W1 C17 53.4(2)
C9 N2 W1 C17 -143.8(2)
C6 N2 W1 C19 87.1(2)
C9 N2 W1 C19 -110.1(3)
C6 N2 W1 C16 23.2(2)
C9 N2 W1 C16 -174.0(2)
C6 N2 W1 C15 22.2(3)
C9 N2 W1 C15 -175.0(2)
C2 C1 W1 N1 12.8(2)
C2 C1 W1 N2 -87.2(2)
C2 C1 W1 C18 133.2(2)
C2 C1 W1 C17 170.9(2)
C2 C1 W1 C19 107.3(2)
C2 C1 W1 C16 159.9(2)
C2 C1 W1 C15 126.1(2)
C17 C18 W1 N1 -172.65(17)
C19 C18 W1 N1 73.96(17)
C23 C18 W1 N1 -49.3(3)
C17 C18 W1 N2 -67.77(18)
C19 C18 W1 N2 178.84(15)
C23 C18 W1 N2 55.6(3)
C17 C18 W1 C1 68.3(2)
C19 C18 W1 C1 -45.1(2)
C23 C18 W1 C1 -168.4(2)
C19 C18 W1 C17 -113.4(2)
C23 C18 W1 C17 123.3(3)
C17 C18 W1 C19 113.4(2)
C23 C18 W1 C19 -123.3(3)
C17 C18 W1 C16 36.07(16)
C19 C18 W1 C16 -77.32(17)
C23 C18 W1 C16 159.4(3)
C17 C18 W1 C15 76.69(18)
C19 C18 W1 C15 -36.70(15)
C23 C18 W1 C15 -160.0(3)
C16 C17 W1 N1 126.92(19)
C18 C17 W1 N1 10.6(2)
C22 C17 W1 N1 -108.0(3)
C16 C17 W1 N2 -123.10(17)
C18 C17 W1 N2 120.58(17)
C22 C17 W1 N2 2.0(2)
C16 C17 W1 C1 -20.1(2)
C18 C17 W1 C1 -136.43(17)
C22 C17 W1 C1 104.9(2)
C16 C17 W1 C18 116.3(2)
C22 C17 W1 C18 -118.6(3)
C16 C17 W1 C19 77.51(18)
C18 C17 W1 C19 -38.80(16)
C22 C17 W1 C19 -157.4(3)
C18 C17 W1 C16 -116.3(2)
C22 C17 W1 C16 125.1(3)
C16 C17 W1 C15 37.09(16)
C18 C17 W1 C15 -79.23(18)
C22 C17 W1 C15 162.1(3)
C15 C19 W1 N1 134.59(17)
C18 C19 W1 N1 -110.16(17)
C24 C19 W1 N1 11.0(2)
C15 C19 W1 N2 -117.2(2)
C18 C19 W1 N2 -2.0(3)
C24 C19 W1 N2 119.1(2)
C15 C19 W1 C1 35.22(18)
C18 C19 W1 C1 150.46(16)
C24 C19 W1 C1 -88.4(2)
C15 C19 W1 C18 -115.2(2)
C24 C19 W1 C18 121.1(3)
C15 C19 W1 C17 -76.45(17)
C18 C19 W1 C17 38.79(16)
C24 C19 W1 C17 159.9(3)
C15 C19 W1 C16 -36.28(16)
C18 C19 W1 C16 78.97(17)
C24 C19 W1 C16 -159.9(3)
C18 C19 W1 C15 115.2(2)
C24 C19 W1 C15 -123.6(3)
C17 C16 W1 N1 -96.9(2)
C15 C16 W1 N1 19.1(3)
C21 C16 W1 N1 141.0(2)
C17 C16 W1 N2 64.82(19)
C15 C16 W1 N2 -179.10(15)
C21 C16 W1 N2 -57.3(3)
C17 C16 W1 C1 162.44(18)
C15 C16 W1 C1 -81.48(17)
C21 C16 W1 C1 40.3(2)
C17 C16 W1 C18 -37.85(17)
C15 C16 W1 C18 78.23(18)
C21 C16 W1 C18 -160.0(3)
C15 C16 W1 C17 116.1(2)
C21 C16 W1 C17 -122.1(3)
C17 C16 W1 C19 -80.08(18)
C15 C16 W1 C19 36.00(15)
C21 C16 W1 C19 157.8(3)
C17 C16 W1 C15 -116.1(2)
C21 C16 W1 C15 121.8(3)
C19 C15 W1 N1 -51.18(18)
C16 C15 W1 N1 -168.69(16)
C20 C15 W1 N1 68.6(3)
C19 C15 W1 N2 119.0(2)
C16 C15 W1 N2 1.5(3)
C20 C15 W1 N2 -121.2(3)
C19 C15 W1 C1 -147.10(17)
C16 C15 W1 C1 95.39(17)
C20 C15 W1 C1 -27.3(3)
C19 C15 W1 C18 38.40(16)
C16 C15 W1 C18 -79.10(18)
C20 C15 W1 C18 158.2(3)
C19 C15 W1 C17 80.82(17)
C16 C15 W1 C17 -36.68(16)
C20 C15 W1 C17 -159.4(3)
C16 C15 W1 C19 -117.5(2)
C20 C15 W1 C19 119.8(3)
C19 C15 W1 C16 117.5(2)
C20 C15 W1 C16 -122.7(3)
